data_1545035
loop_
_publ_author_name
'Akrad, Rachida'
'Mague, Joel T.'
'Guerrab, Walid'
'Taoufik, Jamal'
'Ansar, Mhamed'
'Ramli, Youssef'

_publ_section_title
;
 1-Benzyl-2-benzylsulfanyl-4,4-diphenyl-4,5-dihydro-1<i>H</i>-imidazol-5-one
;
_journal_coeditor_code SU4121
_journal_issue 1
_journal_name_full IUCrData
_journal_page_first x170033
_journal_paper_doi 10.1107/S2414314617000335
_journal_volume 2
_journal_year 2017
_chemical_formula_iupac 'C29 H24 N2 O S'
_chemical_formula_moiety 'C29 H24 N2 O S'
_chemical_formula_sum 'C29 H24 N2 O S'
_chemical_formula_weight 448.56
_chemical_name_systematic
;
1-Benzyl-2-benzylsulfanyl-4,4-diphenyl-4,5-dihydro-1<i>H</i>-imidazol-5-one
;
_space_group_crystal_system triclinic
_space_group_IT_number 2
_space_group_name_Hall '-P 1'
_space_group_name_H-M_alt 'P -1'
_symmetry_space_group_name_Hall '-P 1'
_symmetry_space_group_name_H-M 'P -1'
_atom_sites_solution_hydrogens geom
_atom_sites_solution_primary direct
_atom_sites_solution_secondary difmap
_audit_creation_method SHELXL-2014/7
_cell_angle_alpha 90.7320(10)
_cell_angle_beta 92.1810(10)
_cell_angle_gamma 91.3940(10)
_cell_formula_units_Z 4
_cell_length_a 8.7383(6)
_cell_length_b 14.1443(9)
_cell_length_c 19.2405(13)
_cell_measurement_reflns_used 4999
_cell_measurement_temperature 298(2)
_cell_measurement_theta_max 23.9576
_cell_measurement_theta_min 2.5252
_cell_volume 2375.4(3)
_computing_cell_refinement
;
<i>SAINT</i> (Bruker, 2016)
;
_computing_data_collection
;
<i>APEX3</i> (Bruker, 2016)
;
_computing_data_reduction
;
<i>SAINT</i> (Bruker, 2016)
;
_computing_molecular_graphics
;
<i>DIAMOND</i> (Brandenburg & Putz, 2012)
;
_computing_publication_material
;
<i>SHELXTL</i> (Sheldrick, 2008)
;
_computing_structure_refinement
;
<i>SHELXL2014</i> (Sheldrick, 2015<i>b</i>)
;
_computing_structure_solution
;
<i>SHELXT</i> (Sheldrick, 2015<i>a</i>)
;
_diffrn_ambient_temperature 298(2)
_diffrn_detector_area_resol_mean 8.3333
_diffrn_measured_fraction_theta_full 0.990
_diffrn_measured_fraction_theta_max 0.945
_diffrn_measurement_device_type 'Bruker SMART APEX CCD'
_diffrn_measurement_method '\f and \w scans'
_diffrn_radiation_monochromator graphite
_diffrn_radiation_type MoK\a
_diffrn_radiation_wavelength 0.71073
_diffrn_reflns_av_R_equivalents 0.0342
_diffrn_reflns_limit_h_max 11
_diffrn_reflns_limit_h_min -11
_diffrn_reflns_limit_k_max 19
_diffrn_reflns_limit_k_min -19
_diffrn_reflns_limit_l_max 25
_diffrn_reflns_limit_l_min -25
_diffrn_reflns_number 22757
_diffrn_reflns_theta_full 27.500
_diffrn_reflns_theta_max 28.660
_diffrn_reflns_theta_min 1.059
_exptl_absorpt_coefficient_mu 0.160
_exptl_absorpt_correction_T_max 0.98
_exptl_absorpt_correction_T_min 0.80
_exptl_absorpt_correction_type multi-scan
_exptl_absorpt_process_details
;
(<i>SADABS</i>; Bruker, 2016)
;
_exptl_crystal_colour colourless
_exptl_crystal_density_diffrn 1.254
_exptl_crystal_density_method 'not measured'
_exptl_crystal_description block
_exptl_crystal_F_000 944
_exptl_crystal_size_max 0.260
_exptl_crystal_size_mid 0.170
_exptl_crystal_size_min 0.140
_refine_diff_density_max 0.416
_refine_diff_density_min -0.167
_refine_ls_extinction_method none
_refine_ls_goodness_of_fit_ref 0.996
_refine_ls_hydrogen_treatment constr
_refine_ls_matrix_type full
_refine_ls_number_parameters 590
_refine_ls_number_reflns 11555
_refine_ls_number_restraints 0
_refine_ls_restrained_S_all 0.996
_refine_ls_R_factor_all 0.1064
_refine_ls_R_factor_gt 0.0553
_refine_ls_shift/su_max 0.001
_refine_ls_shift/su_mean 0.000
_refine_ls_structure_factor_coef Fsqd
_refine_ls_weighting_details 'w=1/[\s^2^(Fo^2^)+(0.0667P)^2^] where P=(Fo^2^+2Fc^2^)/3'
_refine_ls_weighting_scheme calc
_refine_ls_wR_factor_gt 0.1371
_refine_ls_wR_factor_ref 0.1582
_reflns_number_gt 6260
_reflns_number_total 11555
_reflns_threshold_expression 'I > 2\s(I)'
_cod_data_source_file su4121sup1.cif
_cod_data_source_block I
_cod_database_code 1545035
_shelx_space_group_comment
;
The symmetry employed for this shelxl refinement is uniquely defined
by the following loop, which should always be used as a source of
symmetry information in preference to the above space-group names.
They are only intended as comments.
;
_shelx_estimated_absorpt_t_min 0.959
_shelx_estimated_absorpt_t_max 0.978

loop_
_space_group_symop_operation_xyz
'x, y, z'
'-x, -y, -z'

loop_
_atom_site_type_symbol
_atom_site_label
_atom_site_fract_x
_atom_site_fract_y
_atom_site_fract_z
_atom_site_U_iso_or_equiv
_atom_site_adp_type
_atom_site_calc_flag
_atom_site_occupancy
_atom_site_disorder_assembly
_atom_site_disorder_group
S S1 0.10005(6) 0.34338(4) 0.19831(3) 0.05694(16) Uani d 1 . .
O O1 -0.07564(18) 0.42328(11) 0.43322(8) 0.0769(5) Uani d 1 . .
N N1 0.14932(18) 0.27553(11) 0.32783(8) 0.0502(4) Uani d 1 . .
N N2 -0.00086(18) 0.40342(10) 0.32105(8) 0.0519(4) Uani d 1 . .
C C1 0.0883(2) 0.33659(13) 0.28826(10) 0.0477(4) Uani d 1 . .
C C2 0.1037(2) 0.29822(13) 0.39949(10) 0.0507(5) Uani d 1 . .
C C3 -0.0032(2) 0.38249(14) 0.39060(11) 0.0557(5) Uani d 1 . .
C C4 0.2168(2) 0.24238(14) 0.18086(11) 0.0629(6) Uani d 1 . .
H H4A 0.2529 0.2472 0.1340 0.075 Uiso calc 1 A 1
H H4B 0.3059 0.2451 0.2125 0.075 Uiso calc 1 A 1
C C5A 0.1368(4) 0.1480(2) 0.1879(2) 0.0505(6) Uani d 0.713(9) B 1
C C6A 0.2058(4) 0.0894(3) 0.2367(2) 0.0606(10) Uani d 0.713(9) B 1
H H6A 0.2925 0.1106 0.2624 0.073 Uiso calc 0.713(9) B 1
C C7A 0.1451(6) -0.0008(3) 0.24713(16) 0.0715(12) Uani d 0.713(9) B 1
H H7A 0.1912 -0.0400 0.2798 0.086 Uiso calc 0.713(9) B 1
C C8A 0.0155(4) -0.0325(2) 0.2087(3) 0.0828(12) Uani d 0.713(9) B 1
H H8A -0.0251 -0.0929 0.2157 0.099 Uiso calc 0.713(9) B 1
C C9A -0.0534(3) 0.0261(2) 0.1599(3) 0.0817(14) Uani d 0.713(9) B 1
H H9A -0.1401 0.0049 0.1342 0.098 Uiso calc 0.713(9) B 1
C C10A 0.0072(5) 0.1163(2) 0.1495(2) 0.0663(11) Uani d 0.713(9) B 1
H H10A -0.0389 0.1555 0.1169 0.080 Uiso calc 0.713(9) B 1
C C5B 0.1503(11) 0.1425(7) 0.1908(6) 0.0505(6) Uani d 0.287(9) B 2
C C6B 0.1623(14) 0.0806(9) 0.2461(5) 0.0606(10) Uani d 0.287(9) B 2
H H6B 0.2234 0.0969 0.2852 0.073 Uiso calc 0.287(9) B 2
C C7B 0.0829(14) -0.0058(8) 0.2429(5) 0.0715(12) Uani d 0.287(9) B 2
H H7B 0.0909 -0.0473 0.2799 0.086 Uiso calc 0.287(9) B 2
C C8B -0.0084(12) -0.0303(6) 0.1844(6) 0.0828(12) Uani d 0.287(9) B 2
H H8B -0.0615 -0.0881 0.1823 0.099 Uiso calc 0.287(9) B 2
C C9B -0.0204(13) 0.0317(7) 0.1291(6) 0.0817(14) Uani d 0.287(9) B 2
H H9B -0.0815 0.0153 0.0899 0.098 Uiso calc 0.287(9) B 2
C C10B 0.0590(13) 0.1181(7) 0.1323(5) 0.0663(11) Uani d 0.287(9) B 2
H H10B 0.0510 0.1596 0.0952 0.080 Uiso calc 0.287(9) B 2
C C11 -0.0818(2) 0.48205(13) 0.28914(12) 0.0595(5) Uani d 1 . .
H H11A -0.1650 0.4994 0.3183 0.071 Uiso calc 1 . .
H H11B -0.1263 0.4612 0.2444 0.071 Uiso calc 1 . .
C C12 0.0194(2) 0.56819(13) 0.27865(11) 0.0536(5) Uani d 1 . .
C C13 0.1074(3) 0.60719(14) 0.33321(12) 0.0635(6) Uani d 1 . .
H H13 0.1054 0.5795 0.3768 0.076 Uiso calc 1 . .
C C14 0.1979(3) 0.68627(16) 0.32411(14) 0.0749(7) Uani d 1 . .
H H14 0.2576 0.7110 0.3614 0.090 Uiso calc 1 . .
C C15 0.2014(3) 0.72913(17) 0.26111(16) 0.0795(7) Uani d 1 . .
H H15 0.2625 0.7831 0.2554 0.095 Uiso calc 1 . .
C C16 0.1147(3) 0.69218(18) 0.20651(15) 0.0813(7) Uani d 1 . .
H H16 0.1164 0.7211 0.1634 0.098 Uiso calc 1 . .
C C17 0.0234(3) 0.61138(16) 0.21486(12) 0.0678(6) Uani d 1 . .
H H17 -0.0351 0.5864 0.1773 0.081 Uiso calc 1 . .
C C18 0.0139(2) 0.21601(13) 0.43057(10) 0.0529(5) Uani d 1 . .
C C19 -0.0179(3) 0.21582(17) 0.50014(12) 0.0714(6) Uani d 1 . .
H H19 0.0170 0.2660 0.5286 0.086 Uiso calc 1 . .
C C20 -0.1009(3) 0.14228(19) 0.52832(14) 0.0830(7) Uani d 1 . .
H H20 -0.1213 0.1431 0.5754 0.100 Uiso calc 1 . .
C C21 -0.1530(3) 0.06838(18) 0.48679(15) 0.0819(7) Uani d 1 . .
H H21 -0.2083 0.0185 0.5056 0.098 Uiso calc 1 . .
C C22 -0.1239(3) 0.06809(17) 0.41832(14) 0.0825(7) Uani d 1 . .
H H22 -0.1597 0.0177 0.3902 0.099 Uiso calc 1 . .
C C23 -0.0416(3) 0.14148(15) 0.38929(12) 0.0674(6) Uani d 1 . .
H H23 -0.0237 0.1405 0.3420 0.081 Uiso calc 1 . .
C C24 0.2489(2) 0.32512(14) 0.44394(10) 0.0545(5) Uani d 1 . .
C C25 0.2496(3) 0.39422(15) 0.49521(11) 0.0665(6) Uani d 1 . .
H H25 0.1605 0.4264 0.5038 0.080 Uiso calc 1 . .
C C26 0.3823(4) 0.41545(19) 0.53367(13) 0.0899(9) Uani d 1 . .
H H26 0.3817 0.4618 0.5684 0.108 Uiso calc 1 . .
C C27 0.5133(4) 0.3704(2) 0.52195(15) 0.0953(10) Uani d 1 . .
H H27 0.6023 0.3864 0.5479 0.114 Uiso calc 1 . .
C C28 0.5149(3) 0.3002(2) 0.47116(15) 0.0915(9) Uani d 1 . .
H H28 0.6045 0.2684 0.4632 0.110 Uiso calc 1 . .
C C29 0.3822(3) 0.27788(18) 0.43224(12) 0.0707(6) Uani d 1 . .
H H29 0.3828 0.2308 0.3981 0.085 Uiso calc 1 . .
S S2 0.37902(6) 0.34701(4) 0.71215(3) 0.05625(16) Uani d 1 . .
O O2 0.60094(16) 0.40572(10) 0.95067(7) 0.0659(4) Uani d 1 . .
N N3 0.35844(18) 0.26232(10) 0.83655(7) 0.0478(4) Uani d 1 . .
N N4 0.50878(17) 0.39542(10) 0.83677(8) 0.0486(4) Uani d 1 . .
C C30 0.4122(2) 0.32950(12) 0.80067(9) 0.0456(4) Uani d 1 . .
C C31 0.4139(2) 0.28060(12) 0.90933(9) 0.0478(4) Uani d 1 . .
C C32 0.5216(2) 0.36797(13) 0.90528(10) 0.0499(5) Uani d 1 . .
C C33 0.2558(2) 0.24505(14) 0.69060(10) 0.0568(5) Uani d 1 . .
H H33A 0.1926 0.2315 0.7298 0.068 Uiso calc 1 . .
H H33B 0.1882 0.2604 0.6514 0.068 Uiso calc 1 . .
C C34 0.3414(2) 0.15830(14) 0.67276(10) 0.0532(5) Uani d 1 . .
C C35 0.4014(3) 0.15061(17) 0.60760(13) 0.0771(7) Uani d 1 . .
H H35 0.3852 0.1982 0.5754 0.093 Uiso calc 1 . .
C C36 0.4842(3) 0.0741(2) 0.58992(17) 0.1015(10) Uani d 1 . .
H H36 0.5252 0.0703 0.5461 0.122 Uiso calc 1 . .
C C37 0.5071(4) 0.0035(2) 0.6358(2) 0.1095(11) Uani d 1 . .
H H37 0.5638 -0.0485 0.6234 0.131 Uiso calc 1 . .
C C38 0.4469(4) 0.0087(2) 0.70049(18) 0.1054(10) Uani d 1 . .
H H38 0.4614 -0.0402 0.7318 0.126 Uiso calc 1 . .
C C39 0.3639(3) 0.08743(16) 0.71928(13) 0.0722(6) Uani d 1 . .
H H39 0.3240 0.0916 0.7633 0.087 Uiso calc 1 . .
C C40 0.5916(2) 0.47636(13) 0.80867(11) 0.0571(5) Uani d 1 . .
H H40A 0.6353 0.4574 0.7652 0.068 Uiso calc 1 . .
H H40B 0.6756 0.4946 0.8409 0.068 Uiso calc 1 . .
C C41 0.4928(2) 0.56105(13) 0.79590(10) 0.0497(5) Uani d 1 . .
C C42 0.4154(2) 0.60108(14) 0.84996(11) 0.0577(5) Uani d 1 . .
H H42 0.4223 0.5749 0.8940 0.069 Uiso calc 1 . .
C C43 0.3283(2) 0.67962(16) 0.83860(12) 0.0667(6) Uani d 1 . .
H H43 0.2763 0.7058 0.8752 0.080 Uiso calc 1 . .
C C44 0.3170(3) 0.71991(16) 0.77418(14) 0.0707(6) Uani d 1 . .
H H44 0.2579 0.7729 0.7669 0.085 Uiso calc 1 . .
C C45 0.3940(3) 0.68097(17) 0.72096(13) 0.0714(6) Uani d 1 . .
H H45 0.3878 0.7080 0.6772 0.086 Uiso calc 1 . .
C C46 0.4814(2) 0.60162(15) 0.73131(11) 0.0610(5) Uani d 1 . .
H H46 0.5327 0.5756 0.6944 0.073 Uiso calc 1 . .
C C47 0.2719(2) 0.30247(13) 0.95070(9) 0.0490(5) Uani d 1 . .
C C48 0.1514(3) 0.23789(17) 0.94676(11) 0.0712(6) Uani d 1 . .
H H48 0.1609 0.1808 0.9230 0.085 Uiso calc 1 . .
C C49 0.0147(3) 0.2586(2) 0.97858(13) 0.0858(8) Uani d 1 . .
H H49 -0.0675 0.2156 0.9752 0.103 Uiso calc 1 . .
C C50 0.0016(3) 0.3416(2) 1.01452(13) 0.0837(8) Uani d 1 . .
H H50 -0.0899 0.3555 1.0351 0.100 Uiso calc 1 . .
C C51 0.1231(3) 0.40426(18) 1.02018(12) 0.0739(7) Uani d 1 . .
H H51 0.1146 0.4601 1.0456 0.089 Uiso calc 1 . .
C C52 0.2580(2) 0.38532(14) 0.98854(10) 0.0579(5) Uani d 1 . .
H H52 0.3400 0.4284 0.9927 0.070 Uiso calc 1 . .
C C53 0.5052(2) 0.19834(13) 0.93806(10) 0.0502(5) Uani d 1 . .
C C54 0.5734(2) 0.13524(15) 0.89392(11) 0.0652(6) Uani d 1 . .
H H54 0.5594 0.1413 0.8460 0.078 Uiso calc 1 . .
C C55 0.6617(3) 0.06354(17) 0.92016(14) 0.0786(7) Uani d 1 . .
H H55 0.7061 0.0214 0.8899 0.094 Uiso calc 1 . .
C C56 0.6842(3) 0.05415(17) 0.99051(14) 0.0779(7) Uani d 1 . .
H H56 0.7438 0.0058 1.0082 0.093 Uiso calc 1 . .
C C57 0.6184(3) 0.11649(18) 1.03456(13) 0.0774(7) Uani d 1 . .
H H57 0.6340 0.1105 1.0824 0.093 Uiso calc 1 . .
C C58 0.5293(3) 0.18795(15) 1.00898(11) 0.0664(6) Uani d 1 . .
H H58 0.4849 0.2296 1.0396 0.080 Uiso calc 1 . .

loop_
_atom_site_aniso_label
_atom_site_aniso_U_11
_atom_site_aniso_U_22
_atom_site_aniso_U_33
_atom_site_aniso_U_12
_atom_site_aniso_U_13
_atom_site_aniso_U_23
S1 0.0650(3) 0.0517(3) 0.0544(3) 0.0022(3) 0.0049(2) 0.0039(2)
O1 0.0881(11) 0.0683(10) 0.0761(10) 0.0265(9) 0.0185(9) -0.0159(8)
N1 0.0554(10) 0.0458(9) 0.0500(9) 0.0096(8) 0.0050(8) -0.0027(7)
N2 0.0538(10) 0.0411(9) 0.0612(10) 0.0098(7) 0.0028(8) -0.0018(8)
C1 0.0465(11) 0.0415(10) 0.0548(11) 0.0012(9) 0.0018(9) -0.0032(9)
C2 0.0570(12) 0.0447(11) 0.0507(11) 0.0085(9) 0.0043(9) -0.0059(9)
C3 0.0560(12) 0.0462(11) 0.0650(14) 0.0067(10) 0.0048(10) -0.0091(10)
C4 0.0613(13) 0.0626(13) 0.0656(13) 0.0007(11) 0.0164(11) -0.0072(11)
C5A 0.0517(13) 0.0496(12) 0.0506(12) 0.0127(11) 0.0016(10) -0.0045(10)
C6A 0.070(3) 0.0546(17) 0.0581(17) 0.0146(19) 0.0051(19) -0.0030(14)
C7A 0.076(4) 0.0615(18) 0.0778(19) 0.019(2) -0.003(2) 0.0074(14)
C8A 0.088(2) 0.0642(17) 0.096(4) -0.0002(16) -0.004(3) 0.016(2)
C9A 0.078(2) 0.0668(18) 0.098(4) -0.0157(18) -0.017(2) 0.018(3)
C10A 0.060(3) 0.0620(15) 0.076(3) -0.0030(19) -0.006(2) 0.0127(16)
C5B 0.0517(13) 0.0496(12) 0.0506(12) 0.0127(11) 0.0016(10) -0.0045(10)
C6B 0.070(3) 0.0546(17) 0.0581(17) 0.0146(19) 0.0051(19) -0.0030(14)
C7B 0.076(4) 0.0615(18) 0.0778(19) 0.019(2) -0.003(2) 0.0074(14)
C8B 0.088(2) 0.0642(17) 0.096(4) -0.0002(16) -0.004(3) 0.016(2)
C9B 0.078(2) 0.0668(18) 0.098(4) -0.0157(18) -0.017(2) 0.018(3)
C10B 0.060(3) 0.0620(15) 0.076(3) -0.0030(19) -0.006(2) 0.0127(16)
C11 0.0531(12) 0.0452(11) 0.0798(15) 0.0125(10) -0.0102(10) 0.0023(10)
C12 0.0528(12) 0.0447(11) 0.0640(13) 0.0167(9) 0.0000(10) 0.0003(10)
C13 0.0717(14) 0.0507(12) 0.0677(14) 0.0040(11) -0.0039(11) 0.0015(10)
C14 0.0740(16) 0.0568(14) 0.0931(18) 0.0006(12) -0.0050(13) -0.0073(13)
C15 0.0740(17) 0.0512(13) 0.114(2) 0.0073(12) 0.0099(16) 0.0089(14)
C16 0.0870(18) 0.0704(16) 0.0893(18) 0.0236(15) 0.0164(15) 0.0293(14)
C17 0.0700(15) 0.0652(14) 0.0686(14) 0.0194(12) -0.0045(12) 0.0049(12)
C18 0.0548(12) 0.0468(11) 0.0578(12) 0.0078(10) 0.0058(10) 0.0002(9)
C19 0.0827(16) 0.0674(14) 0.0642(14) -0.0096(13) 0.0153(12) -0.0070(11)
C20 0.0876(18) 0.0861(18) 0.0766(16) -0.0065(15) 0.0232(14) 0.0066(14)
C21 0.0756(17) 0.0683(16) 0.103(2) -0.0088(13) 0.0200(15) 0.0084(15)
C22 0.0854(18) 0.0687(16) 0.0922(19) -0.0209(14) 0.0050(15) -0.0119(14)
C23 0.0690(14) 0.0654(14) 0.0672(14) -0.0074(12) 0.0024(11) -0.0058(11)
C24 0.0595(13) 0.0520(12) 0.0520(12) -0.0041(10) 0.0020(10) 0.0061(9)
C25 0.0859(16) 0.0556(13) 0.0569(13) -0.0109(12) -0.0046(12) 0.0010(10)
C26 0.124(2) 0.0737(17) 0.0683(16) -0.0311(18) -0.0228(17) 0.0164(13)
C27 0.096(2) 0.107(2) 0.0788(19) -0.0389(19) -0.0321(17) 0.0371(17)
C28 0.0670(16) 0.127(2) 0.0813(18) 0.0023(17) -0.0053(14) 0.0386(18)
C29 0.0640(14) 0.0871(17) 0.0616(14) 0.0094(13) 0.0022(11) 0.0114(12)
S2 0.0694(4) 0.0486(3) 0.0510(3) 0.0041(2) 0.0011(2) 0.0068(2)
O2 0.0669(9) 0.0606(9) 0.0683(9) -0.0139(8) -0.0090(8) -0.0109(7)
N3 0.0575(10) 0.0421(8) 0.0437(9) -0.0031(7) 0.0015(7) -0.0006(7)
N4 0.0506(9) 0.0396(8) 0.0555(10) -0.0020(7) 0.0026(7) 0.0009(7)
C30 0.0482(11) 0.0396(10) 0.0493(11) 0.0039(9) 0.0047(8) -0.0011(8)
C31 0.0532(11) 0.0431(10) 0.0467(11) -0.0039(9) 0.0013(9) -0.0010(8)
C32 0.0509(11) 0.0444(11) 0.0542(12) 0.0005(9) 0.0040(9) -0.0051(9)
C33 0.0541(12) 0.0597(13) 0.0560(12) 0.0061(10) -0.0063(9) -0.0027(10)
C34 0.0469(11) 0.0542(12) 0.0582(12) -0.0035(9) 0.0028(9) -0.0078(10)
C35 0.0855(17) 0.0692(15) 0.0772(16) -0.0111(14) 0.0238(13) -0.0150(13)
C36 0.088(2) 0.106(2) 0.111(2) -0.0009(18) 0.0309(18) -0.041(2)
C37 0.100(2) 0.091(2) 0.137(3) 0.0375(19) -0.008(2) -0.041(2)
C38 0.122(2) 0.0768(19) 0.116(3) 0.0307(18) -0.033(2) -0.0021(18)
C39 0.0792(16) 0.0636(14) 0.0731(15) 0.0079(13) -0.0114(12) -0.0008(12)
C40 0.0497(11) 0.0466(11) 0.0755(14) -0.0034(9) 0.0115(10) 0.0038(10)
C41 0.0471(11) 0.0415(10) 0.0603(12) -0.0075(9) 0.0056(9) 0.0034(9)
C42 0.0607(13) 0.0537(12) 0.0591(12) 0.0002(10) 0.0069(10) 0.0002(10)
C43 0.0623(14) 0.0598(13) 0.0786(16) 0.0023(11) 0.0108(12) -0.0074(12)
C44 0.0609(14) 0.0539(13) 0.0977(18) 0.0027(11) 0.0035(13) 0.0098(13)
C45 0.0710(15) 0.0697(15) 0.0737(15) -0.0044(13) 0.0007(12) 0.0254(13)
C46 0.0613(13) 0.0589(13) 0.0636(13) -0.0052(11) 0.0143(10) 0.0038(11)
C47 0.0534(11) 0.0494(11) 0.0440(11) -0.0016(9) -0.0018(9) 0.0052(9)
C48 0.0727(15) 0.0759(16) 0.0646(14) -0.0149(13) 0.0096(12) -0.0028(12)
C49 0.0671(16) 0.120(2) 0.0697(16) -0.0258(16) 0.0086(13) 0.0112(16)
C50 0.0663(16) 0.124(2) 0.0627(15) 0.0194(17) 0.0150(12) 0.0208(16)
C51 0.0794(17) 0.0801(17) 0.0639(15) 0.0206(14) 0.0109(13) 0.0046(12)
C52 0.0618(13) 0.0552(12) 0.0572(12) 0.0073(10) 0.0034(10) 0.0026(10)
C53 0.0537(12) 0.0440(10) 0.0525(12) -0.0030(9) -0.0009(9) 0.0012(9)
C54 0.0740(15) 0.0627(14) 0.0595(13) 0.0089(12) 0.0050(11) -0.0009(11)
C55 0.0828(17) 0.0650(15) 0.0891(19) 0.0245(13) 0.0041(14) -0.0049(13)
C56 0.0765(16) 0.0628(15) 0.0938(19) 0.0127(13) -0.0131(14) 0.0096(14)
C57 0.0881(17) 0.0768(16) 0.0665(15) 0.0100(14) -0.0151(13) 0.0134(13)
C58 0.0787(15) 0.0629(14) 0.0571(13) 0.0083(12) -0.0055(11) -0.0019(11)

loop_
_atom_type_symbol
_atom_type_description
_atom_type_scat_dispersion_real
_atom_type_scat_dispersion_imag
_atom_type_scat_source
C C 0.0033 0.0016 'International Tables Vol C Tables 4.2.6.8 and 6.1.1.4'
H H 0.0000 0.0000 'International Tables Vol C Tables 4.2.6.8 and 6.1.1.4'
N N 0.0061 0.0033 'International Tables Vol C Tables 4.2.6.8 and 6.1.1.4'
O O 0.0106 0.0060 'International Tables Vol C Tables 4.2.6.8 and 6.1.1.4'
S S 0.1246 0.1234 'International Tables Vol C Tables 4.2.6.8 and 6.1.1.4'

loop_
_geom_angle_atom_site_label_1
_geom_angle_atom_site_label_2
_geom_angle_atom_site_label_3
_geom_angle
C1 S1 C4 100.73(10)
C1 N1 C2 106.73(15)
C3 N2 C1 108.21(15)
C3 N2 C11 124.11(16)
C1 N2 C11 127.67(17)
N1 C1 N2 115.74(17)
N1 C1 S1 126.99(15)
N2 C1 S1 117.24(14)
N1 C2 C18 111.41(15)
N1 C2 C3 104.30(15)
C18 C2 C3 108.69(15)
N1 C2 C24 108.53(15)
C18 C2 C24 111.90(15)
C3 C2 C24 111.78(15)
O1 C3 N2 125.46(19)
O1 C3 C2 129.7(2)
N2 C3 C2 104.85(16)
C5A C4 S1 114.8(2)
C5B C4 S1 119.4(4)
C5A C4 H4A 108.6
S1 C4 H4A 108.6
C5A C4 H4B 108.6
S1 C4 H4B 108.6
H4A C4 H4B 107.5
C6A C5A C10A 120.0
C6A C5A C4 114.3(3)
C10A C5A C4 125.7(3)
C7A C6A C5A 120.0
C7A C6A H6A 120.0
C5A C6A H6A 120.0
C6A C7A C8A 120.0
C6A C7A H7A 120.0
C8A C7A H7A 120.0
C9A C8A C7A 120.0
C9A C8A H8A 120.0
C7A C8A H8A 120.0
C8A C9A C10A 120.0
C8A C9A H9A 120.0
C10A C9A H9A 120.0
C9A C10A C5A 120.0
C9A C10A H10A 120.0
C5A C10A H10A 120.0
C6B C5B C10B 120.0
C6B C5B C4 131.7(7)
C10B C5B C4 108.2(7)
C5B C6B C7B 120.0
C5B C6B H6B 120.0
C7B C6B H6B 120.0
C6B C7B C8B 120.0
C6B C7B H7B 120.0
C8B C7B H7B 120.0
C9B C8B C7B 120.0
C9B C8B H8B 120.0
C7B C8B H8B 120.0
C8B C9B C10B 120.0
C8B C9B H9B 120.0
C10B C9B H9B 120.0
C9B C10B C5B 120.0
C9B C10B H10B 120.0
C5B C10B H10B 120.0
N2 C11 C12 113.47(15)
N2 C11 H11A 108.9
C12 C11 H11A 108.9
N2 C11 H11B 108.9
C12 C11 H11B 108.9
H11A C11 H11B 107.7
C13 C12 C17 118.3(2)
C13 C12 C11 120.70(19)
C17 C12 C11 120.98(19)
C14 C13 C12 120.9(2)
C14 C13 H13 119.6
C12 C13 H13 119.6
C15 C14 C13 120.8(2)
C15 C14 H14 119.6
C13 C14 H14 119.6
C16 C15 C14 119.3(2)
C16 C15 H15 120.3
C14 C15 H15 120.3
C15 C16 C17 120.4(2)
C15 C16 H16 119.8
C17 C16 H16 119.8
C12 C17 C16 120.2(2)
C12 C17 H17 119.9
C16 C17 H17 119.9
C19 C18 C23 118.23(19)
C19 C18 C2 120.87(18)
C23 C18 C2 120.86(18)
C18 C19 C20 121.1(2)
C18 C19 H19 119.4
C20 C19 H19 119.4
C21 C20 C19 119.8(2)
C21 C20 H20 120.1
C19 C20 H20 120.1
C22 C21 C20 119.7(2)
C22 C21 H21 120.1
C20 C21 H21 120.1
C21 C22 C23 121.1(2)
C21 C22 H22 119.4
C23 C22 H22 119.4
C18 C23 C22 120.0(2)
C18 C23 H23 120.0
C22 C23 H23 120.0
C25 C24 C29 119.2(2)
C25 C24 C2 122.1(2)
C29 C24 C2 118.72(19)
C26 C25 C24 119.9(3)
C26 C25 H25 120.1
C24 C25 H25 120.1
C27 C26 C25 121.3(3)
C27 C26 H26 119.4
C25 C26 H26 119.4
C26 C27 C28 119.8(3)
C26 C27 H27 120.1
C28 C27 H27 120.1
C29 C28 C27 119.6(3)
C29 C28 H28 120.2
C27 C28 H28 120.2
C24 C29 C28 120.3(2)
C24 C29 H29 119.9
C28 C29 H29 119.9
C30 S2 C33 100.11(9)
C30 N3 C31 106.47(15)
C32 N4 C30 107.94(15)
C32 N4 C40 124.05(16)
C30 N4 C40 127.90(16)
N3 C30 N4 116.01(16)
N3 C30 S2 126.77(14)
N4 C30 S2 117.22(13)
N3 C31 C53 111.69(14)
N3 C31 C47 106.37(15)
C53 C31 C47 113.66(15)
N3 C31 C32 104.60(14)
C53 C31 C32 108.77(15)
C47 C31 C32 111.38(15)
O2 C32 N4 126.24(18)
O2 C32 C31 129.04(18)
N4 C32 C31 104.72(15)
C34 C33 S2 113.61(14)
C34 C33 H33A 108.8
S2 C33 H33A 108.8
C34 C33 H33B 108.8
S2 C33 H33B 108.8
H33A C33 H33B 107.7
C39 C34 C35 119.2(2)
C39 C34 C33 121.96(19)
C35 C34 C33 118.8(2)
C36 C35 C34 120.8(3)
C36 C35 H35 119.6
C34 C35 H35 119.6
C37 C36 C35 120.4(3)
C37 C36 H36 119.8
C35 C36 H36 119.8
C36 C37 C38 120.1(3)
C36 C37 H37 120.0
C38 C37 H37 120.0
C37 C38 C39 119.9(3)
C37 C38 H38 120.1
C39 C38 H38 120.1
C34 C39 C38 119.7(2)
C34 C39 H39 120.1
C38 C39 H39 120.1
N4 C40 C41 113.60(15)
N4 C40 H40A 108.8
C41 C40 H40A 108.8
N4 C40 H40B 108.8
C41 C40 H40B 108.8
H40A C40 H40B 107.7
C46 C41 C42 118.73(19)
C46 C41 C40 121.05(18)
C42 C41 C40 120.19(18)
C43 C42 C41 120.1(2)
C43 C42 H42 119.9
C41 C42 H42 119.9
C44 C43 C42 121.1(2)
C44 C43 H43 119.5
C42 C43 H43 119.5
C45 C44 C43 118.9(2)
C45 C44 H44 120.5
C43 C44 H44 120.5
C44 C45 C46 120.8(2)
C44 C45 H45 119.6
C46 C45 H45 119.6
C41 C46 C45 120.3(2)
C41 C46 H46 119.8
C45 C46 H46 119.8
C48 C47 C52 119.34(19)
C48 C47 C31 117.69(18)
C52 C47 C31 122.90(18)
C47 C48 C49 119.7(2)
C47 C48 H48 120.2
C49 C48 H48 120.2
C50 C49 C48 120.3(2)
C50 C49 H49 119.9
C48 C49 H49 119.9
C49 C50 C51 119.9(2)
C49 C50 H50 120.1
C51 C50 H50 120.1
C50 C51 C52 120.5(2)
C50 C51 H51 119.7
C52 C51 H51 119.7
C51 C52 C47 120.2(2)
C51 C52 H52 119.9
C47 C52 H52 119.9
C58 C53 C54 118.22(19)
C58 C53 C31 120.74(17)
C54 C53 C31 120.94(17)
C55 C54 C53 120.7(2)
C55 C54 H54 119.6
C53 C54 H54 119.6
C56 C55 C54 120.3(2)
C56 C55 H55 119.8
C54 C55 H55 119.8
C57 C56 C55 119.4(2)
C57 C56 H56 120.3
C55 C56 H56 120.3
C56 C57 C58 120.8(2)
C56 C57 H57 119.6
C58 C57 H57 119.6
C57 C58 C53 120.5(2)
C57 C58 H58 119.7
C53 C58 H58 119.7

loop_
_geom_bond_atom_site_label_1
_geom_bond_atom_site_label_2
_geom_bond_distance
S1 C1 1.7414(19)
S1 C4 1.811(2)
O1 C3 1.205(2)
N1 C1 1.272(2)
N1 C2 1.483(2)
N2 C3 1.375(2)
N2 C1 1.399(2)
N2 C11 1.462(2)
C2 C18 1.528(3)
C2 C3 1.539(3)
C2 C24 1.540(3)
C4 C5A 1.502(3)
C4 C5B 1.531(8)
C4 H4A 0.9700
C4 H4B 0.9700
C5A C6A 1.3900
C5A C10A 1.3900
C6A C7A 1.3900
C6A H6A 0.9300
C7A C8A 1.3900
C7A H7A 0.9300
C8A C9A 1.3900
C8A H8A 0.9300
C9A C10A 1.3900
C9A H9A 0.9300
C10A H10A 0.9300
C5B C6B 1.3900
C5B C10B 1.3900
C6B C7B 1.3900
C6B H6B 0.9300
C7B C8B 1.3900
C7B H7B 0.9300
C8B C9B 1.3900
C8B H8B 0.9300
C9B C10B 1.3900
C9B H9B 0.9300
C10B H10B 0.9300
C11 C12 1.508(3)
C11 H11A 0.9700
C11 H11B 0.9700
C12 C13 1.379(3)
C12 C17 1.379(3)
C13 C14 1.371(3)
C13 H13 0.9300
C14 C15 1.363(3)
C14 H14 0.9300
C15 C16 1.363(3)
C15 H15 0.9300
C16 C17 1.392(3)
C16 H16 0.9300
C17 H17 0.9300
C18 C19 1.377(3)
C18 C23 1.379(3)
C19 C20 1.382(3)
C19 H19 0.9300
C20 C21 1.366(3)
C20 H20 0.9300
C21 C22 1.351(3)
C21 H21 0.9300
C22 C23 1.384(3)
C22 H22 0.9300
C23 H23 0.9300
C24 C25 1.379(3)
C24 C29 1.381(3)
C25 C26 1.377(3)
C25 H25 0.9300
C26 C27 1.348(4)
C26 H26 0.9300
C27 C28 1.385(4)
C27 H27 0.9300
C28 C29 1.384(3)
C28 H28 0.9300
C29 H29 0.9300
S2 C30 1.7386(19)
S2 C33 1.813(2)
O2 C32 1.205(2)
N3 C30 1.273(2)
N3 C31 1.482(2)
N4 C32 1.380(2)
N4 C30 1.402(2)
N4 C40 1.460(2)
C31 C53 1.524(3)
C31 C47 1.535(3)
C31 C32 1.540(3)
C33 C34 1.495(3)
C33 H33A 0.9700
C33 H33B 0.9700
C34 C39 1.365(3)
C34 C35 1.381(3)
C35 C36 1.363(4)
C35 H35 0.9300
C36 C37 1.355(4)
C36 H36 0.9300
C37 C38 1.371(4)
C37 H37 0.9300
C38 C39 1.395(4)
C38 H38 0.9300
C39 H39 0.9300
C40 C41 1.511(3)
C40 H40A 0.9700
C40 H40B 0.9700
C41 C46 1.377(3)
C41 C42 1.385(3)
C42 C43 1.377(3)
C42 H42 0.9300
C43 C44 1.372(3)
C43 H43 0.9300
C44 C45 1.364(3)
C44 H44 0.9300
C45 C46 1.385(3)
C45 H45 0.9300
C46 H46 0.9300
C47 C48 1.376(3)
C47 C52 1.382(3)
C48 C49 1.398(3)
C48 H48 0.9300
C49 C50 1.365(4)
C49 H49 0.9300
C50 C51 1.366(4)
C50 H50 0.9300
C51 C52 1.378(3)
C51 H51 0.9300
C52 H52 0.9300
C53 C58 1.383(3)
C53 C54 1.385(3)
C54 C55 1.379(3)
C54 H54 0.9300
C55 C56 1.369(3)
C55 H55 0.9300
C56 C57 1.367(3)
C56 H56 0.9300
C57 C58 1.376(3)
C57 H57 0.9300
C58 H58 0.9300

loop_
_geom_hbond_atom_site_label_D
_geom_hbond_atom_site_label_H
_geom_hbond_atom_site_label_A
_geom_hbond_site_symmetry_A
_geom_hbond_distance_DH
_geom_hbond_distance_HA
_geom_hbond_distance_DA
_geom_hbond_angle_DHA
C11 H11A S2 2_566 0.97 2.95 3.591(2) 125
C4 H4B Cg8 2_666 0.97 2.97 3.693(2) 133
C11 H11B Cg9 2_566 0.97 2.83 3.524(2) 129
C22 H22 Cg8 2_556 0.93 2.77 3.554(3) 143
C35 H35 Cg5 . 0.93 2.77 3.697(3) 172
C40 H40A Cg3 2_666 0.97 2.81 3.556(2) 134
C55 H55 Cg2 2_656 0.93 2.84 3.725(3) 160

loop_
_geom_torsion_atom_site_label_1
_geom_torsion_atom_site_label_2
_geom_torsion_atom_site_label_3
_geom_torsion_atom_site_label_4
_geom_torsion
C2 N1 C1 N2 -0.7(2)
C2 N1 C1 S1 -178.81(14)
C3 N2 C1 N1 -2.0(2)
C11 N2 C1 N1 178.89(17)
C3 N2 C1 S1 176.27(13)
C11 N2 C1 S1 -2.8(2)
C4 S1 C1 N1 0.5(2)
C4 S1 C1 N2 -177.61(14)
C1 N1 C2 C18 119.89(17)
C1 N1 C2 C3 2.81(19)
C1 N1 C2 C24 -116.48(17)
C1 N2 C3 O1 -176.15(19)
C11 N2 C3 O1 3.0(3)
C1 N2 C3 C2 3.60(19)
C11 N2 C3 C2 -177.29(16)
N1 C2 C3 O1 175.8(2)
C18 C2 C3 O1 56.9(3)
C24 C2 C3 O1 -67.1(3)
N1 C2 C3 N2 -3.92(19)
C18 C2 C3 N2 -122.86(17)
C24 C2 C3 N2 113.14(17)
C1 S1 C4 C5A 72.3(2)
C1 S1 C4 C5B 68.6(5)
S1 C4 C5A C6A -121.1(2)
S1 C4 C5A C10A 60.5(4)
C10A C5A C6A C7A 0.0
C4 C5A C6A C7A -178.5(3)
C5A C6A C7A C8A 0.0
C6A C7A C8A C9A 0.0
C7A C8A C9A C10A 0.0
C8A C9A C10A C5A 0.0
C6A C5A C10A C9A 0.0
C4 C5A C10A C9A 178.3(4)
S1 C4 C5B C6B -96.4(7)
S1 C4 C5B C10B 80.7(7)
C10B C5B C6B C7B 0.0
C4 C5B C6B C7B 176.8(10)
C5B C6B C7B C8B 0.0
C6B C7B C8B C9B 0.0
C7B C8B C9B C10B 0.0
C8B C9B C10B C5B 0.0
C6B C5B C10B C9B 0.0
C4 C5B C10B C9B -177.5(8)
C3 N2 C11 C12 99.0(2)
C1 N2 C11 C12 -82.1(2)
N2 C11 C12 C13 -52.8(3)
N2 C11 C12 C17 128.9(2)
C17 C12 C13 C14 -0.7(3)
C11 C12 C13 C14 -179.06(19)
C12 C13 C14 C15 0.9(3)
C13 C14 C15 C16 -0.5(4)
C14 C15 C16 C17 -0.1(4)
C13 C12 C17 C16 0.1(3)
C11 C12 C17 C16 178.43(19)
C15 C16 C17 C12 0.3(3)
N1 C2 C18 C19 169.36(18)
C3 C2 C18 C19 -76.3(2)
C24 C2 C18 C19 47.7(2)
N1 C2 C18 C23 -12.6(3)
C3 C2 C18 C23 101.7(2)
C24 C2 C18 C23 -134.4(2)
C23 C18 C19 C20 1.1(3)
C2 C18 C19 C20 179.1(2)
C18 C19 C20 C21 -0.2(4)
C19 C20 C21 C22 -0.5(4)
C20 C21 C22 C23 0.1(4)
C19 C18 C23 C22 -1.4(3)
C2 C18 C23 C22 -179.4(2)
C21 C22 C23 C18 0.8(4)
N1 C2 C24 C25 143.97(18)
C18 C2 C24 C25 -92.7(2)
C3 C2 C24 C25 29.5(3)
N1 C2 C24 C29 -36.5(2)
C18 C2 C24 C29 86.8(2)
C3 C2 C24 C29 -150.99(19)
C29 C24 C25 C26 0.3(3)
C2 C24 C25 C26 179.80(19)
C24 C25 C26 C27 0.5(4)
C25 C26 C27 C28 -1.1(4)
C26 C27 C28 C29 0.8(4)
C25 C24 C29 C28 -0.5(3)
C2 C24 C29 C28 179.9(2)
C27 C28 C29 C24 0.0(4)
C31 N3 C30 N4 2.8(2)
C31 N3 C30 S2 -177.60(14)
C32 N4 C30 N3 0.5(2)
C40 N4 C30 N3 176.89(16)
C32 N4 C30 S2 -179.09(13)
C40 N4 C30 S2 -2.7(2)
C33 S2 C30 N3 -0.84(19)
C33 S2 C30 N4 178.71(13)
C30 N3 C31 C53 -122.17(16)
C30 N3 C31 C47 113.29(17)
C30 N3 C31 C32 -4.69(19)
C30 N4 C32 O2 176.50(18)
C40 N4 C32 O2 0.0(3)
C30 N4 C32 C31 -3.46(19)
C40 N4 C32 C31 179.99(15)
N3 C31 C32 O2 -175.02(19)
C53 C31 C32 O2 -55.6(3)
C47 C31 C32 O2 70.5(3)
N3 C31 C32 N4 4.94(19)
C53 C31 C32 N4 124.40(16)
C47 C31 C32 N4 -109.57(17)
C30 S2 C33 C34 -87.24(16)
S2 C33 C34 C39 101.1(2)
S2 C33 C34 C35 -77.9(2)
C39 C34 C35 C36 -1.0(3)
C33 C34 C35 C36 178.0(2)
C34 C35 C36 C37 0.9(4)
C35 C36 C37 C38 0.0(5)
C36 C37 C38 C39 -0.9(5)
C35 C34 C39 C38 0.1(3)
C33 C34 C39 C38 -178.9(2)
C37 C38 C39 C34 0.9(4)
C32 N4 C40 C41 -104.9(2)
C30 N4 C40 C41 79.3(2)
N4 C40 C41 C46 -124.3(2)
N4 C40 C41 C42 57.7(2)
C46 C41 C42 C43 0.4(3)
C40 C41 C42 C43 178.47(18)
C41 C42 C43 C44 -0.4(3)
C42 C43 C44 C45 -0.1(3)
C43 C44 C45 C46 0.5(3)
C42 C41 C46 C45 0.0(3)
C40 C41 C46 C45 -178.05(18)
C44 C45 C46 C41 -0.5(3)
N3 C31 C47 C48 53.6(2)
C53 C31 C47 C48 -69.7(2)
C32 C31 C47 C48 167.01(17)
N3 C31 C47 C52 -123.34(18)
C53 C31 C47 C52 113.3(2)
C32 C31 C47 C52 -9.9(2)
C52 C47 C48 C49 2.6(3)
C31 C47 C48 C49 -174.44(19)
C47 C48 C49 C50 -1.2(4)
C48 C49 C50 C51 -0.8(4)
C49 C50 C51 C52 1.5(4)
C50 C51 C52 C47 -0.1(3)
C48 C47 C52 C51 -2.0(3)
C31 C47 C52 C51 174.91(18)
N3 C31 C53 C58 -161.27(18)
C47 C31 C53 C58 -40.9(2)
C32 C31 C53 C58 83.8(2)
N3 C31 C53 C54 22.4(2)
C47 C31 C53 C54 142.79(18)
C32 C31 C53 C54 -92.5(2)
C58 C53 C54 C55 0.6(3)
C31 C53 C54 C55 177.0(2)
C53 C54 C55 C56 -0.5(4)
C54 C55 C56 C57 0.0(4)
C55 C56 C57 C58 0.4(4)
C56 C57 C58 C53 -0.3(4)
C54 C53 C58 C57 -0.2(3)
C31 C53 C58 C57 -176.6(2)

_cod_database_fobs_code 1545035
